data_2103009
loop_
_publ_author_name
'Prinz, Sebastian'
'Sparta, Karine M.'
'Roth, Georg'

_publ_section_title
;
 Temperature dependence of the <i>A</i>V~3~O~7~ (<i>A</i> = Ca, Sr)
 structure
;
_journal_coeditor_code BM5051
_journal_issue 6
_journal_name_full 'Acta Crystallographica Section B'
_journal_page_first 836
_journal_page_last 842
_journal_paper_doi 10.1107/S0108768107050550
_journal_volume 63
_journal_year 2007
_chemical_formula_moiety 'O7 V3, Ca'
_chemical_formula_sum 'Ca O7 V3'
_chemical_formula_weight 304.90
_chemical_name_systematic
;
 ?
;
_space_group_IT_number 62
_symmetry_cell_setting orthorhombic
_symmetry_space_group_name_Hall '-P 2ac 2n'
_symmetry_space_group_name_H-M 'P n m a'
_atom_sites_solution_hydrogens none
_atom_sites_solution_primary direct
_atom_sites_solution_secondary difmap
_audit_creation_method SHELXL-97
_cell_angle_alpha 90.00
_cell_angle_beta 90.00
_cell_angle_gamma 90.00
_cell_formula_units_Z 4
_cell_length_a 10.426(3)
_cell_length_b 10.367(2)
_cell_length_c 5.2909(15)
_cell_measurement_reflns_used 2728
_cell_measurement_temperature 200.0(10)
_cell_measurement_theta_max 23.4
_cell_measurement_theta_min 1.3
_cell_volume 571.9(3)
_computing_cell_refinement 'X-AREA (Stoe, 2002)'
_computing_data_collection 'X-AREA (Stoe, 2002)'
_computing_data_reduction 'X-RED (Stoe, 1996)'
_computing_molecular_graphics 'ATOMS Version 5.1'
_computing_publication_material 'WinGX 1.64.05 (Farrugia, 1999)'
_computing_structure_refinement 'SHELXL-97 (Sheldrick, 1997)'
_computing_structure_solution 'SHELXS-97 (Sheldrick, 1997)'
_diffrn_ambient_temperature 200.0(10)
_diffrn_detector_area_resol_mean 0
_diffrn_measured_fraction_theta_full 0.952
_diffrn_measured_fraction_theta_max 0.952
_diffrn_measurement_device_type 'STOE IPDS 2'
_diffrn_measurement_method 'Rotation method'
_diffrn_radiation_monochromator graphite
_diffrn_radiation_source 'fine-focus sealed tube'
_diffrn_radiation_type MoK\a
_diffrn_radiation_wavelength 0.71073
_diffrn_reflns_av_R_equivalents 0.0331
_diffrn_reflns_av_sigmaI/netI 0.0192
_diffrn_reflns_limit_h_max 11
_diffrn_reflns_limit_h_min -11
_diffrn_reflns_limit_k_max 10
_diffrn_reflns_limit_k_min -10
_diffrn_reflns_limit_l_max 5
_diffrn_reflns_limit_l_min -5
_diffrn_reflns_number 2460
_diffrn_reflns_theta_full 22.98
_diffrn_reflns_theta_max 22.98
_diffrn_reflns_theta_min 3.91
_diffrn_standards_decay_% 0
_diffrn_standards_interval_count 0
_diffrn_standards_interval_time 0
_diffrn_standards_number 0
_exptl_absorpt_coefficient_mu 5.678
_exptl_absorpt_correction_T_max 0.4708
_exptl_absorpt_correction_T_min 0.3174
_exptl_absorpt_correction_type numerical
_exptl_absorpt_process_details 'X-SHAPE (Stoe & Cie, 1996)'
_exptl_crystal_colour brown
_exptl_crystal_density_diffrn 3.542
_exptl_crystal_density_method 'not measured'
_exptl_crystal_F_000 580
_exptl_crystal_size_max 0.3
_exptl_crystal_size_mid 0.2
_exptl_crystal_size_min 0.1
_refine_diff_density_max 0.272
_refine_diff_density_min -0.322
_refine_ls_extinction_coef 0.020(2)
_refine_ls_extinction_expression Fc^*^=kFc[1+0.001xFc^2^\l^3^/sin(2\q)]^-1/4^
_refine_ls_extinction_method SHELXL
_refine_ls_goodness_of_fit_ref 0.934
_refine_ls_hydrogen_treatment none
_refine_ls_matrix_type full
_refine_ls_number_parameters 38
_refine_ls_number_reflns 401
_refine_ls_number_restraints 0
_refine_ls_restrained_S_all 0.934
_refine_ls_R_factor_all 0.0220
_refine_ls_R_factor_gt 0.0193
_refine_ls_shift/su_max 0.000
_refine_ls_shift/su_mean 0.000
_refine_ls_structure_factor_coef Fsqd
_refine_ls_weighting_details 'calc w=1/[\s^2^(Fo^2^)+(0.0493P)^2^+0.0000P] where P=(Fo^2^+2Fc^2^)/3'
_refine_ls_weighting_scheme calc
_refine_ls_wR_factor_gt 0.0559
_refine_ls_wR_factor_ref 0.0567
_reflns_number_gt 363
_reflns_number_total 401
_reflns_threshold_expression >2sigma(I)
_cod_data_source_file bm5051.cif
_cod_data_source_block CaV3O7_200K
_cod_original_cell_volume 571.8(3)
_cod_database_code 2103009

loop_
_symmetry_equiv_pos_as_xyz
'x, y, z'
'-x+1/2, -y, z+1/2'
'x+1/2, -y+1/2, -z+1/2'
'-x, y+1/2, -z'
'-x, -y, -z'
'x-1/2, y, -z-1/2'
'-x-1/2, y-1/2, z-1/2'
'x, -y-1/2, z'

loop_
_atom_site_type_symbol
_atom_site_label
_atom_site_fract_x
_atom_site_fract_y
_atom_site_fract_z
_atom_site_U_iso_or_equiv
_atom_site_adp_type
_atom_site_calc_flag
_atom_site_refinement_flags
_atom_site_occupancy
Ca Ca1 0.08481(10) 0.2500 0.29974(15) 0.0063(3) Uani d S 1
V V1 0.28883(7) 0.2500 0.79219(13) 0.0051(3) Uani d S 1
V V2 0.18737(6) 0.52020(6) 0.78357(10) 0.0051(3) Uani d . 1
O O1 0.4436(3) 0.2500 0.8083(5) 0.0103(8) Uiso d S 1
O O2 0.0397(2) 0.5656(2) 0.7663(4) 0.0113(6) Uiso d . 1
O O3 0.22039(19) 0.3797(2) 0.0260(4) 0.0060(5) Uiso d . 1
O O4 0.22680(19) 0.3795(2) 0.5480(4) 0.0058(5) Uiso d . 1

loop_
_atom_site_aniso_label
_atom_site_aniso_U_11
_atom_site_aniso_U_22
_atom_site_aniso_U_33
_atom_site_aniso_U_12
_atom_site_aniso_U_13
_atom_site_aniso_U_23
Ca1 0.0047(5) 0.0065(6) 0.0076(6) 0.000 -0.0003(3) 0.000
V1 0.0047(5) 0.0050(6) 0.0055(5) 0.000 -0.0004(3) 0.000
V2 0.0049(4) 0.0048(5) 0.0055(4) 0.0008(2) 0.0001(2) 0.0001(2)

loop_
_atom_type_symbol
_atom_type_description
_atom_type_scat_dispersion_real
_atom_type_scat_dispersion_imag
_atom_type_scat_source
O O 0.0106 0.0060 'International Tables Vol C Tables 4.2.6.8 and 6.1.1.4'
Ca Ca 0.2262 0.3064 'International Tables Vol C Tables 4.2.6.8 and 6.1.1.4'
V V 0.3005 0.5294 'International Tables Vol C Tables 4.2.6.8 and 6.1.1.4'

loop_
_geom_angle_atom_site_label_1
_geom_angle_atom_site_label_2
_geom_angle_atom_site_label_3
_geom_angle_site_symmetry_1
_geom_angle_site_symmetry_3
_geom_angle
O2 Ca1 O2 4_546 5_566 109.78(12)
O2 Ca1 O4 4_546 . 152.27(8)
O2 Ca1 O4 5_566 . 88.09(7)
O2 Ca1 O4 4_546 8_565 88.09(7)
O2 Ca1 O4 5_566 8_565 152.27(8)
O4 Ca1 O4 . 8_565 68.30(10)
O2 Ca1 O3 4_546 8_565 77.36(7)
O2 Ca1 O3 5_566 8_565 133.37(8)
O4 Ca1 O3 . 8_565 106.14(8)
O4 Ca1 O3 8_565 8_565 69.91(7)
O2 Ca1 O3 4_546 . 133.37(8)
O2 Ca1 O3 5_566 . 77.36(7)
O4 Ca1 O3 . . 69.91(7)
O4 Ca1 O3 8_565 . 106.14(8)
O3 Ca1 O3 8_565 . 67.22(10)
O2 Ca1 O1 4_546 6_557 78.49(7)
O2 Ca1 O1 5_566 6_557 78.49(7)
O4 Ca1 O1 . 6_557 84.85(8)
O4 Ca1 O1 8_565 6_557 84.85(8)
O3 Ca1 O1 8_565 6_557 145.36(5)
O3 Ca1 O1 . 6_557 145.36(5)
O2 Ca1 V1 4_546 . 117.84(6)
O2 Ca1 V1 5_566 . 117.84(6)
O4 Ca1 V1 . . 35.22(5)
O4 Ca1 V1 8_565 . 35.22(5)
O3 Ca1 V1 8_565 . 95.38(6)
O3 Ca1 V1 . . 95.38(6)
O1 Ca1 V1 6_557 . 74.59(8)
O2 Ca1 V2 4_546 2_564 165.31(6)
O2 Ca1 V2 5_566 2_564 78.99(6)
O4 Ca1 V2 . 2_564 34.88(5)
O4 Ca1 V2 8_565 2_564 88.54(6)
O3 Ca1 V2 8_565 2_564 88.06(6)
O3 Ca1 V2 . 2_564 35.16(5)
O1 Ca1 V2 6_557 2_564 115.42(5)
V1 Ca1 V2 . 2_564 64.74(2)
O2 Ca1 V2 4_546 7_655 78.99(6)
O2 Ca1 V2 5_566 7_655 165.31(6)
O4 Ca1 V2 . 7_655 88.54(6)
O4 Ca1 V2 8_565 7_655 34.88(5)
O3 Ca1 V2 8_565 7_655 35.16(5)
O3 Ca1 V2 . 7_655 88.06(6)
O1 Ca1 V2 6_557 7_655 115.42(5)
V1 Ca1 V2 . 7_655 64.74(2)
V2 Ca1 V2 2_564 7_655 90.13(4)
O2 Ca1 V1 4_546 1_554 103.16(6)
O2 Ca1 V1 5_566 1_554 103.16(6)
O4 Ca1 V1 . 1_554 92.65(6)
O4 Ca1 V1 8_565 1_554 92.65(6)
O3 Ca1 V1 8_565 1_554 34.07(5)
O3 Ca1 V1 . 1_554 34.07(5)
O1 Ca1 V1 6_557 1_554 176.98(8)
V1 Ca1 V1 . 1_554 102.39(4)
V2 Ca1 V1 2_564 1_554 62.73(2)
V2 Ca1 V1 7_655 1_554 62.73(2)
O2 Ca1 O1 4_546 6_556 68.47(6)
O2 Ca1 O1 5_566 6_556 68.47(6)
O4 Ca1 O1 . 6_556 139.20(6)
O4 Ca1 O1 8_565 6_556 139.20(6)
O3 Ca1 O1 8_565 6_556 72.54(7)
O3 Ca1 O1 . 6_556 72.54(7)
O1 Ca1 O1 6_557 6_556 120.06(12)
V1 Ca1 O1 . 6_556 165.35(6)
V2 Ca1 O1 2_564 6_556 105.69(4)
V2 Ca1 O1 7_655 6_556 105.69(4)
V1 Ca1 O1 1_554 6_556 62.96(6)
O2 Ca1 V2 4_546 4_546 15.77(6)
O2 Ca1 V2 5_566 4_546 94.72(7)
O4 Ca1 V2 . 4_546 153.39(6)
O4 Ca1 V2 8_565 4_546 100.21(5)
O3 Ca1 V2 8_565 4_546 91.07(5)
O3 Ca1 V2 . 4_546 136.50(6)
O1 Ca1 V2 6_557 4_546 69.89(6)
V1 Ca1 V2 . 4_546 124.92(2)
V2 Ca1 V2 2_564 4_546 170.33(3)
V2 Ca1 V2 7_655 4_546 94.69(2)
V1 Ca1 V2 1_554 4_546 112.31(2)
O1 Ca1 V2 6_556 4_546 64.93(4)
O2 Ca1 V2 4_546 5_566 94.72(7)
O2 Ca1 V2 5_566 5_566 15.77(6)
O4 Ca1 V2 . 5_566 100.21(5)
O4 Ca1 V2 8_565 5_566 153.39(6)
O3 Ca1 V2 8_565 5_566 136.50(6)
O3 Ca1 V2 . 5_566 91.07(5)
O1 Ca1 V2 6_557 5_566 69.89(6)
V1 Ca1 V2 . 5_566 124.92(2)
V2 Ca1 V2 2_564 5_566 94.69(2)
V2 Ca1 V2 7_655 5_566 170.33(3)
V1 Ca1 V2 1_554 5_566 112.31(2)
O1 Ca1 V2 6_556 5_566 64.93(4)
V2 Ca1 V2 4_546 5_566 79.36(3)
O2 Ca1 V1 4_546 6_557 68.33(6)
O2 Ca1 V1 5_566 6_557 68.33(6)
O4 Ca1 V1 . 6_557 101.08(6)
O4 Ca1 V1 8_565 6_557 101.08(6)
O3 Ca1 V1 8_565 6_557 144.92(5)
O3 Ca1 V1 . 6_557 144.92(5)
O1 Ca1 V1 6_557 6_557 19.66(7)
V1 Ca1 V1 . 6_557 94.25(3)
V2 Ca1 V1 2_564 6_557 126.36(2)
V2 Ca1 V1 7_655 6_557 126.36(2)
V1 Ca1 V1 1_554 6_557 163.36(3)
O1 Ca1 V1 6_556 6_557 100.40(6)
V2 Ca1 V1 4_546 6_557 56.26(2)
V2 Ca1 V1 5_566 6_557 56.26(2)
O2 Ca1 V2 4_546 . 145.99(6)
O2 Ca1 V2 5_566 . 70.52(6)
O4 Ca1 V2 . . 22.57(5)
O4 Ca1 V2 8_565 . 82.78(6)
O3 Ca1 V2 8_565 . 128.50(6)
O3 Ca1 V2 . . 80.56(5)
O1 Ca1 V2 6_557 . 68.13(5)
V1 Ca1 V2 . . 47.584(16)
V2 Ca1 V2 2_564 . 47.319(15)
V2 Ca1 V2 7_655 . 109.15(3)
V1 Ca1 V2 1_554 . 109.91(3)
O1 Ca1 V2 6_556 . 134.692(15)
V2 Ca1 V2 4_546 . 137.44(3)
V2 Ca1 V2 5_566 . 80.17(2)
V1 Ca1 V2 6_557 . 81.37(2)
O2 Ca1 V2 4_546 8_565 70.52(6)
O2 Ca1 V2 5_566 8_565 145.99(6)
O4 Ca1 V2 . 8_565 82.78(5)
O4 Ca1 V2 8_565 8_565 22.57(5)
O3 Ca1 V2 8_565 8_565 80.56(5)
O3 Ca1 V2 . 8_565 128.50(6)
O1 Ca1 V2 6_557 8_565 68.13(5)
V1 Ca1 V2 . 8_565 47.584(16)
V2 Ca1 V2 2_564 8_565 109.15(3)
V2 Ca1 V2 7_655 8_565 47.319(15)
V1 Ca1 V2 1_554 8_565 109.91(3)
O1 Ca1 V2 6_556 8_565 134.692(15)
V2 Ca1 V2 4_546 8_565 80.17(2)
V2 Ca1 V2 5_566 8_565 137.44(3)
V1 Ca1 V2 6_557 8_565 81.37(2)
V2 Ca1 V2 . 8_565 90.55(3)
O2 Ca1 V2 4_546 8_564 58.72(5)
O2 Ca1 V2 5_566 8_564 127.64(6)
O4 Ca1 V2 . 8_564 126.47(6)
O4 Ca1 V2 8_565 8_564 79.57(5)
O3 Ca1 V2 8_565 8_564 20.44(5)
O3 Ca1 V2 . 8_564 80.07(6)
O1 Ca1 V2 6_557 8_564 134.57(3)
V1 Ca1 V2 . 8_564 110.79(3)
V2 Ca1 V2 2_564 8_564 106.60(3)
V2 Ca1 V2 7_655 8_564 46.199(15)
V1 Ca1 V2 1_554 8_564 46.246(15)
O1 Ca1 V2 6_556 8_564 59.82(4)
V2 Ca1 V2 4_546 8_564 71.34(2)
V2 Ca1 V2 5_566 8_564 124.19(3)
V1 Ca1 V2 6_557 8_564 127.02(2)
V2 Ca1 V2 . 8_564 148.92(3)
V2 Ca1 V2 8_565 8_564 82.82(2)
O2 Ca1 V2 4_546 1_554 127.64(6)
O2 Ca1 V2 5_566 1_554 58.72(5)
O4 Ca1 V2 . 1_554 79.57(5)
O4 Ca1 V2 8_565 1_554 126.47(6)
O3 Ca1 V2 8_565 1_554 80.07(6)
O3 Ca1 V2 . 1_554 20.44(5)
O1 Ca1 V2 6_557 1_554 134.57(3)
V1 Ca1 V2 . 1_554 110.79(3)
V2 Ca1 V2 2_564 1_554 46.199(15)
V2 Ca1 V2 7_655 1_554 106.60(3)
V1 Ca1 V2 1_554 1_554 46.246(15)
O1 Ca1 V2 6_556 1_554 59.82(4)
V2 Ca1 V2 4_546 1_554 124.19(3)
V2 Ca1 V2 5_566 1_554 71.34(2)
V1 Ca1 V2 6_557 1_554 127.02(2)
V2 Ca1 V2 . 1_554 82.82(2)
V2 Ca1 V2 8_565 1_554 148.92(3)
V2 Ca1 V2 8_564 1_554 87.37(3)
O2 Ca1 O2 4_546 . 132.45(4)
O2 Ca1 O2 5_566 . 51.49(7)
O4 Ca1 O2 . . 45.31(6)
O4 Ca1 O2 8_565 . 100.78(6)
O3 Ca1 O2 8_565 . 149.53(7)
O3 Ca1 O2 . . 89.08(6)
O1 Ca1 O2 6_557 . 56.36(4)
V1 Ca1 O2 . . 66.96(3)
V2 Ca1 O2 2_564 . 62.24(3)
V2 Ca1 O2 7_655 . 131.08(4)
V1 Ca1 O2 1_554 . 122.67(4)
O1 Ca1 O2 6_556 . 119.78(4)
V2 Ca1 O2 4_546 . 119.36(4)
V2 Ca1 O2 5_566 . 58.51(3)
V1 Ca1 O2 6_557 . 64.12(4)
V2 Ca1 O2 . . 22.91(3)
V2 Ca1 O2 8_565 . 101.88(4)
V2 Ca1 O2 8_564 . 168.74(4)
V2 Ca1 O2 1_554 . 83.41(4)
O1 V1 O3 . 1_556 109.26(10)
O1 V1 O3 . 8_566 109.26(10)
O3 V1 O3 1_556 8_566 86.57(13)
O1 V1 O4 . 8_565 111.23(10)
O3 V1 O4 1_556 8_565 139.51(10)
O3 V1 O4 8_566 8_565 80.04(9)
O1 V1 O4 . . 111.23(10)
O3 V1 O4 1_556 . 80.04(9)
O3 V1 O4 8_566 . 139.51(10)
O4 V1 O4 8_565 . 85.81(12)
O1 V1 V2 . 8_565 110.705(19)
O3 V1 V2 1_556 8_565 121.50(7)
O3 V1 V2 8_566 8_565 40.52(6)
O4 V1 V2 8_565 8_565 40.30(6)
O4 V1 V2 . 8_565 120.73(7)
O1 V1 V2 . . 110.705(19)
O3 V1 V2 1_556 . 40.52(6)
O3 V1 V2 8_566 . 121.50(7)
O4 V1 V2 8_565 . 120.73(7)
O4 V1 V2 . . 40.30(6)
V2 V1 V2 8_565 . 138.59(4)
O1 V1 Ca1 . . 132.26(11)
O3 V1 Ca1 1_556 . 104.98(7)
O3 V1 Ca1 8_566 . 104.98(7)
O4 V1 Ca1 8_565 . 44.38(6)
O4 V1 Ca1 . . 44.38(6)
V2 V1 Ca1 8_565 . 76.397(18)
V2 V1 Ca1 . . 76.397(18)
O1 V1 Ca1 . 1_556 125.35(11)
O3 V1 Ca1 1_556 1_556 43.93(6)
O3 V1 Ca1 8_566 1_556 43.93(6)
O4 V1 Ca1 8_565 1_556 108.05(7)
O4 V1 Ca1 . 1_556 108.05(7)
V2 V1 Ca1 8_565 1_556 78.030(18)
V2 V1 Ca1 . 1_556 78.030(18)
Ca1 V1 Ca1 . 1_556 102.39(4)
O1 V1 Ca1 . 6_657 31.95(10)
O3 V1 Ca1 1_556 6_657 86.36(6)
O3 V1 Ca1 8_566 6_657 86.36(6)
O4 V1 Ca1 8_565 6_657 130.10(6)
O4 V1 Ca1 . 6_657 130.10(6)
V2 V1 Ca1 8_565 6_657 107.347(17)
V2 V1 Ca1 . 6_657 107.347(17)
Ca1 V1 Ca1 . 6_657 164.21(3)
Ca1 V1 Ca1 1_556 6_657 93.40(3)
O1 V1 Ca1 . 6_656 48.45(10)
O3 V1 Ca1 1_556 6_656 134.79(7)
O3 V1 Ca1 8_566 6_656 134.79(7)
O4 V1 Ca1 8_565 6_656 76.32(6)
O4 V1 Ca1 . 6_656 76.32(6)
V2 V1 Ca1 8_565 6_656 103.714(17)
V2 V1 Ca1 . 6_656 103.714(17)
Ca1 V1 Ca1 . 6_656 83.80(3)
Ca1 V1 Ca1 1_556 6_656 173.81(3)
Ca1 V1 Ca1 6_657 6_656 80.41(3)
O1 V1 Ca1 . 2_565 75.737(14)
O3 V1 Ca1 1_556 2_565 54.58(6)
O3 V1 Ca1 8_566 2_565 138.53(6)
O4 V1 Ca1 8_565 2_565 138.20(6)
O4 V1 Ca1 . 2_565 54.96(6)
V2 V1 Ca1 8_565 2_565 173.56(3)
V2 V1 Ca1 . 2_565 34.97(2)
Ca1 V1 Ca1 . 2_565 99.297(15)
Ca1 V1 Ca1 1_556 2_565 98.458(15)
Ca1 V1 Ca1 6_657 2_565 78.106(13)
Ca1 V1 Ca1 6_656 2_565 80.354(13)
O2 V2 O4 . 2_565 108.76(10)
O2 V2 O4 . . 112.40(10)
O4 V2 O4 2_565 . 138.79(5)
O2 V2 O3 . 2_565 105.91(10)
O4 V2 O3 2_565 2_565 89.52(9)
O4 V2 O3 . 2_565 81.33(9)
O2 V2 O3 . 1_556 114.79(11)
O4 V2 O3 2_565 1_556 81.22(9)
O4 V2 O3 . 1_556 80.07(9)
O3 V2 O3 2_565 1_556 139.13(5)
O2 V2 V2 . 2_565 120.65(7)
O4 V2 V2 2_565 2_565 40.58(6)
O4 V2 V2 . 2_565 111.57(7)
O3 V2 V2 2_565 2_565 118.40(7)
O3 V2 V2 1_556 2_565 40.69(6)
O2 V2 V2 . 2_564 114.16(7)
O4 V2 V2 2_565 2_564 120.56(7)
O4 V2 V2 . 2_564 40.51(6)
O3 V2 V2 2_565 2_564 40.86(6)
O3 V2 V2 1_556 2_564 113.41(7)
V2 V2 V2 2_565 2_564 125.19(4)
O2 V2 V1 . . 127.67(10)
O4 V2 V1 2_565 . 108.91(7)
O4 V2 V1 . . 40.56(6)
O3 V2 V1 2_565 . 109.37(7)
O3 V2 V1 1_556 . 40.29(6)
V2 V2 V1 2_565 . 72.55(3)
V2 V2 V1 2_564 . 74.17(3)
O2 V2 Ca1 . 2_565 117.96(10)
O4 V2 Ca1 2_565 2_565 44.27(6)
O4 V2 Ca1 . 2_565 113.24(7)
O3 V2 Ca1 2_565 2_565 45.43(6)
O3 V2 Ca1 1_556 2_565 112.53(7)
V2 V2 Ca1 2_565 2_565 76.56(3)
V2 V2 Ca1 2_564 2_565 79.21(3)
V1 V2 Ca1 . 2_565 114.36(3)
O2 V2 Ca1 . 5_566 23.20(9)
O4 V2 Ca1 2_565 5_566 95.33(6)
O4 V2 Ca1 . 5_566 123.99(6)
O3 V2 Ca1 2_565 5_566 87.32(6)
O3 V2 Ca1 1_556 5_566 132.96(6)
V2 V2 Ca1 2_565 5_566 121.87(3)
V2 V2 Ca1 2_564 5_566 108.55(3)
V1 V2 Ca1 . 5_566 150.19(3)
Ca1 V2 Ca1 2_565 5_566 95.04(2)
O2 V2 Ca1 . . 84.93(9)
O4 V2 Ca1 2_565 . 164.69(7)
O4 V2 Ca1 . . 27.90(6)
O3 V2 Ca1 2_565 . 93.30(6)
O3 V2 Ca1 1_556 . 86.85(7)
V2 V2 Ca1 2_565 . 126.54(3)
V2 V2 Ca1 2_564 . 56.12(2)
V1 V2 Ca1 . . 56.02(2)
Ca1 V2 Ca1 2_565 . 135.31(3)
Ca1 V2 Ca1 5_566 . 99.83(2)
O2 V2 Ca1 . 1_556 89.31(8)
O4 V2 Ca1 2_565 1_556 90.34(6)
O4 V2 Ca1 . 1_556 88.25(7)
O3 V2 Ca1 2_565 1_556 163.96(7)
O3 V2 Ca1 1_556 1_556 25.51(6)
V2 V2 Ca1 2_565 1_556 54.59(2)
V2 V2 Ca1 2_564 1_556 128.04(3)
V1 V2 Ca1 . 1_556 55.72(2)
Ca1 V2 Ca1 2_565 1_556 131.14(2)
Ca1 V2 Ca1 5_566 1_556 108.66(2)
Ca1 V2 Ca1 . 1_556 82.82(2)
V1 O1 Ca1 . 6_657 128.39(15)
V1 O1 Ca1 . 6_656 111.55(13)
Ca1 O1 Ca1 6_657 6_656 120.06(11)
V1 O1 Ca1 . 1_556 37.83(8)
Ca1 O1 Ca1 6_657 1_556 90.57(8)
Ca1 O1 Ca1 6_656 1_556 149.38(9)
V1 O1 Ca1 . . 32.70(8)
Ca1 O1 Ca1 6_657 . 161.09(11)
Ca1 O1 Ca1 6_656 . 78.85(6)
Ca1 O1 Ca1 1_556 . 70.52(5)
V2 O2 Ca1 . 5_566 141.03(14)
V2 O2 Ca1 . . 72.16(8)
Ca1 O2 Ca1 5_566 . 128.51(7)
V2 O2 Ca1 . 1_556 68.91(8)
Ca1 O2 Ca1 5_566 1_556 140.62(7)
Ca1 O2 Ca1 . 1_556 77.25(5)
V2 O2 Ca1 . 2_565 42.98(7)
Ca1 O2 Ca1 5_566 2_565 98.40(8)
Ca1 O2 Ca1 . 2_565 105.64(5)
Ca1 O2 Ca1 1_556 2_565 101.92(5)
V1 O3 V2 1_554 2_564 128.43(11)
V1 O3 V2 1_554 1_554 99.19(9)
V2 O3 V2 2_564 1_554 98.45(10)
V1 O3 Ca1 1_554 . 102.00(9)
V2 O3 Ca1 2_564 . 99.42(8)
V2 O3 Ca1 1_554 . 134.05(10)
V1 O3 Ca1 1_554 6_656 65.38(6)
V2 O3 Ca1 2_564 6_656 64.35(6)
V2 O3 Ca1 1_554 6_656 123.10(8)
Ca1 O3 Ca1 . 6_656 102.80(6)
V1 O3 Ca1 1_554 1_554 48.93(5)
V2 O3 Ca1 2_564 1_554 160.74(9)
V2 O3 Ca1 1_554 1_554 65.98(6)
Ca1 O3 Ca1 . 1_554 99.66(7)
Ca1 O3 Ca1 6_656 1_554 113.50(5)
V1 O3 Ca1 1_554 2_564 104.63(8)
V2 O3 Ca1 2_564 2_564 60.90(6)
V2 O3 Ca1 1_554 2_564 43.63(5)
Ca1 O3 Ca1 . 2_564 153.17(7)
Ca1 O3 Ca1 6_656 2_564 85.54(4)
Ca1 O3 Ca1 1_554 2_564 100.19(5)
V2 O4 V2 2_564 . 98.91(10)
V2 O4 V1 2_564 . 132.78(11)
V2 O4 V1 . . 99.14(9)
V2 O4 Ca1 2_564 . 100.85(8)
V2 O4 Ca1 . . 129.53(10)
V1 O4 Ca1 . . 100.40(9)
V2 O4 Ca1 2_564 6_656 58.17(5)
V2 O4 Ca1 . 6_656 132.41(8)
V1 O4 Ca1 . 6_656 77.68(6)
Ca1 O4 Ca1 . 6_656 97.17(6)
V2 O4 Ca1 2_564 1_556 161.81(9)
V2 O4 Ca1 . 1_556 65.61(6)
V1 O4 Ca1 . 1_556 47.03(5)
Ca1 O4 Ca1 . 1_556 96.64(6)
Ca1 O4 Ca1 6_656 1_556 124.56(5)
V2 O4 Ca1 2_564 2_565 63.94(6)
V2 O4 Ca1 . 2_565 43.23(5)
V1 O4 Ca1 . 2_565 104.08(7)
Ca1 O4 Ca1 . 2_565 155.35(7)
Ca1 O4 Ca1 6_656 2_565 90.80(4)
Ca1 O4 Ca1 1_556 2_565 97.92(4)
V2 O4 Ca1 2_564 5_566 90.24(7)
V2 O4 Ca1 . 5_566 37.39(5)
V1 O4 Ca1 . 5_566 128.23(8)
Ca1 O4 Ca1 . 5_566 96.62(6)
Ca1 O4 Ca1 6_656 5_566 147.39(5)
Ca1 O4 Ca1 1_556 5_566 82.76(3)
Ca1 O4 Ca1 2_565 5_566 65.76(3)

loop_
_geom_bond_atom_site_label_1
_geom_bond_atom_site_label_2
_geom_bond_site_symmetry_2
_geom_bond_distance
Ca1 O2 4_546 2.337(3)
Ca1 O2 5_566 2.337(3)
Ca1 O4 . 2.392(2)
Ca1 O4 8_565 2.392(2)
Ca1 O3 8_565 2.430(2)
Ca1 O3 . 2.430(2)
Ca1 O1 6_557 2.543(3)
Ca1 V1 . 3.3635(13)
Ca1 V2 2_564 3.3652(11)
Ca1 V2 7_655 3.3652(11)
Ca1 V1 1_554 3.4258(13)
Ca1 O1 6_556 3.538(3)
Ca1 V2 4_546 3.7311(11)
Ca1 V2 5_566 3.7311(11)
Ca1 V1 6_557 3.7661(14)
Ca1 V2 . 3.9424(10)
Ca1 V2 8_565 3.9424(10)
Ca1 V2 8_564 4.0556(10)
Ca1 V2 1_554 4.0556(10)
Ca1 O2 . 4.125(2)
V1 O1 . 1.616(3)
V1 O3 1_556 1.962(2)
V1 O3 8_566 1.962(2)
V1 O4 8_565 1.972(2)
V1 O4 . 1.972(2)
V1 V2 8_565 2.9946(9)
V1 V2 . 2.9946(9)
V1 Ca1 1_556 3.4258(13)
V1 Ca1 6_657 3.7661(14)
V1 Ca1 6_656 4.3966(15)
V1 Ca1 2_565 5.3483(12)
V2 O2 . 1.613(2)
V2 O4 2_565 1.959(2)
V2 O4 . 1.962(2)
V2 O3 2_565 1.964(2)
V2 O3 1_556 1.971(2)
V2 V2 2_565 2.9798(9)
V2 V2 2_564 2.9798(9)
V2 Ca1 2_565 3.3652(11)
V2 Ca1 5_566 3.7311(11)
V2 Ca1 1_556 4.0556(10)
O1 Ca1 6_657 2.543(3)
O1 Ca1 6_656 3.538(3)
O1 Ca1 1_556 4.556(3)
O2 Ca1 5_566 2.337(3)
O2 Ca1 1_556 4.346(2)
O2 Ca1 2_565 4.360(3)
O3 V1 1_554 1.962(2)
O3 V2 2_564 1.964(2)
O3 V2 1_554 1.971(2)
O3 Ca1 6_656 4.134(2)
O3 Ca1 1_554 4.310(2)
O3 Ca1 2_564 4.505(2)
O4 V2 2_564 1.959(2)
O4 Ca1 6_656 4.373(2)
O4 Ca1 1_556 4.451(2)
O4 Ca1 2_565 4.515(2)
O4 Ca1 5_566 5.094(2)
